data_4034446
loop_
_publ_author_name
'Synofzik, Judith'
'Dar'in, Dmitry'
'Novikov, Mikhail S.'
'Kantin, Grigory'
'Bakulina, Olga'
'Krasavin, Mikhail'

_publ_section_title
;
 \a-Acyl-\a-diazoacetates in Transition-Metal-Free \b-Lactam Synthesis.
;
_journal_issue 18
_journal_name_full 'The Journal of organic chemistry'
_journal_page_first 12101
_journal_page_last 12110
_journal_paper_doi 10.1021/acs.joc.9b02030
_journal_volume 84
_journal_year 2019
_chemical_formula_moiety 'C20 H21 N O4'
_chemical_formula_sum 'C20 H21 N O4'
_chemical_formula_weight 339.39
_space_group_crystal_system monoclinic
_space_group_IT_number 14
_space_group_name_Hall '-P 2yn'
_space_group_name_H-M_alt 'P 1 21/n 1'
_symmetry_Int_Tables_number 14
_atom_sites_solution_primary iterative
_audit_creation_date 2019-07-21
_audit_creation_method
;
Olex2 1.2
(compiled 2018.05.29 svn.r3508 for OlexSys, GUI svn.r5506)
;
_cell_angle_alpha 90
_cell_angle_beta 95.812(8)
_cell_angle_gamma 90
_cell_formula_units_Z 4
_cell_length_a 10.6738(9)
_cell_length_b 6.1061(4)
_cell_length_c 27.463(3)
_cell_measurement_reflns_used 3835
_cell_measurement_temperature 100
_cell_measurement_theta_max 31.4290
_cell_measurement_theta_min 3.4020
_cell_volume 1780.7(3)
_computing_molecular_graphics 'Olex2 (Dolomanov et al., 2009)'
_computing_publication_material 'Olex2 (Dolomanov et al., 2009)'
_computing_structure_refinement 'olex2.refine (Bourhis et al., 2015)'
_computing_structure_solution 'olex2.solve (Bourhis et al., 2015)'
_diffrn_ambient_temperature 100
_diffrn_measured_fraction_theta_full 0.9993
_diffrn_measured_fraction_theta_max 0.9993
_diffrn_measurement_device_type 'Xcalibur, Eos'
_diffrn_radiation_type 'Mo K\a'
_diffrn_radiation_wavelength 0.71073
_diffrn_reflns_av_R_equivalents 0.0421
_diffrn_reflns_av_unetI/netI 0.0523
_diffrn_reflns_limit_h_max 16
_diffrn_reflns_limit_h_min -14
_diffrn_reflns_limit_k_max 9
_diffrn_reflns_limit_k_min -9
_diffrn_reflns_limit_l_max 39
_diffrn_reflns_limit_l_min -39
_diffrn_reflns_number 18856
_diffrn_reflns_theta_full 27.4960
_diffrn_reflns_theta_max 27.50
_diffrn_reflns_theta_min 2.80
_exptl_absorpt_coefficient_mu 0.088
_exptl_absorpt_correction_T_max 1.00000
_exptl_absorpt_correction_T_min 0.87332
_exptl_crystal_colour 'clear yellowish'
_exptl_crystal_colour_lustre clear
_exptl_crystal_colour_modifier yellowish
_exptl_crystal_density_diffrn 1.2658
_exptl_crystal_description needle
_exptl_crystal_F_000 720.3896
_refine_diff_density_max 0.2806
_refine_diff_density_min -0.2640
_refine_diff_density_rms 0.0658
_refine_ls_d_res_high 0.7697
_refine_ls_d_res_low 7.2874
_refine_ls_goodness_of_fit_ref 1.0510
_refine_ls_hydrogen_treatment constr
_refine_ls_matrix_type full
_refine_ls_number_constraints 34
_refine_ls_number_parameters 230
_refine_ls_number_reflns 4066
_refine_ls_number_restraints 0
_refine_ls_restrained_S_all 1.0510
_refine_ls_R_factor_all 0.0627
_refine_ls_R_factor_gt 0.0465
_refine_ls_shift/su_max 0.0005
_refine_ls_shift/su_mean 0.0000
_refine_ls_structure_factor_coef Fsqd
_refine_ls_weighting_details 'w=1/[\s^2^(Fo^2^)+(0.0337P)^2^+0.6964P] where P=(Fo^2^+2Fc^2^)/3'
_refine_ls_weighting_scheme calc
_refine_ls_wR_factor_gt 0.0941
_refine_ls_wR_factor_ref 0.1017
_reflns_Friedel_coverage 0.0
_reflns_limit_h_max 12
_reflns_limit_h_min -13
_reflns_limit_k_max 7
_reflns_limit_k_min 0
_reflns_limit_l_max 35
_reflns_limit_l_min -11
_reflns_number_gt 3256
_reflns_number_total 4066
_reflns_threshold_expression I>=2u(I)
_cod_data_source_file jo9b02030_si_003.cif
_cod_data_source_block 1ver0-13188-KPZ089
_cod_original_sg_symbol_Hall '-P 2ybc (x-z,y,z)'
_cod_database_code 4034446
_olex2_refinement_description
;
1. Fixed Uiso
 At 1.2 times of:
  All C(H) groups
 At 1.5 times of:
  All C(H,H,H) groups
2.a Ternary CH refined with riding coordinates:
 C1(H1)
2.b Aromatic/amide H refined with riding coordinates:
 C8(H8), C11(H11), C12(H12), C14(H14), C15(H15), C16(H16), C18(H18), C0aa(H0aa)
2.c Idealised Me refined as rotating group:
 C4(H4a,H4b,H4c), C6(H6a,H6b,H6c), C13(H13a,H13b,H13c), C19(H19a,H19b,H19c)
;
_olex2_submission_special_instructions 'No special instructions were received'

loop_
_space_group_symop_id
_space_group_symop_operation_xyz
1 x,y,z
2 -x+1/2,y+1/2,-z+1/2
3 -x,-y,-z
4 x-1/2,-y-1/2,z-1/2

loop_
_atom_site_label
_atom_site_type_symbol
_atom_site_fract_x
_atom_site_fract_y
_atom_site_fract_z
_atom_site_U_iso_or_equiv
_atom_site_adp_type
_atom_site_occupancy
_atom_site_refinement_flags_posn
O1 O 0.23920(10) 0.27996(17) 0.68860(4) 0.0242(2) Uani 1.000000 .
N1 N 0.35970(11) 0.00833(19) 0.65383(4) 0.0178(3) Uani 1.000000 .
C1 C 0.29526(13) -0.1934(2) 0.63518(5) 0.0169(3) Uani 1.000000 .
H1 H 0.32117(13) -0.3210(2) 0.65671(5) 0.0203(4) Uiso 1.000000 R
O2 O -0.00618(11) -0.17771(19) 0.59254(5) 0.0376(3) Uani 1.000000 .
C2 C 0.16966(13) -0.0862(2) 0.65064(5) 0.0192(3) Uani 1.000000 .
O3 O 0.07444(10) 0.16107(18) 0.59282(4) 0.0314(3) Uani 1.000000 .
C3 C 0.25387(13) 0.1077(2) 0.66796(5) 0.0184(3) Uani 1.000000 .
O4 O 0.87588(10) 0.14829(18) 0.68998(4) 0.0296(3) Uani 1.000000 .
C4 C 0.11525(16) -0.2091(3) 0.69209(6) 0.0311(4) Uani 1.000000 .
H4a H 0.0848(10) -0.3529(8) 0.68031(13) 0.0466(6) Uiso 1.000000 GR
H4b H 0.1808(3) -0.2283(17) 0.71941(18) 0.0466(6) Uiso 1.000000 GR
H4c H 0.0452(7) -0.1250(10) 0.7031(3) 0.0466(6) Uiso 1.000000 GR
C5 C 0.06899(14) -0.0438(3) 0.60881(6) 0.0227(3) Uani 1.000000 .
C6 C -0.0229(2) 0.2278(3) 0.55508(8) 0.0515(6) Uani 1.000000 .
H6a H -0.0028(7) 0.172(2) 0.52330(11) 0.0773(9) Uiso 1.000000 GR
H6b H -0.1041(3) 0.168(2) 0.5624(3) 0.0773(9) Uiso 1.000000 GR
H6c H -0.0276(10) 0.3881(3) 0.5540(4) 0.0773(9) Uiso 1.000000 GR
C7 C 0.30597(13) -0.2483(2) 0.58231(5) 0.0164(3) Uani 1.000000 .
C8 C 0.27442(15) -0.4586(3) 0.56607(6) 0.0254(3) Uani 1.000000 .
H8 H 0.24552(15) -0.5627(3) 0.58809(6) 0.0305(4) Uiso 1.000000 R
C9 C 0.48971(13) 0.0517(2) 0.66322(5) 0.0173(3) Uani 1.000000 .
C10 C 0.32939(15) -0.3704(3) 0.48493(5) 0.0246(3) Uani 1.000000 .
C11 C 0.35836(14) -0.1601(3) 0.50109(5) 0.0236(3) Uani 1.000000 .
H11 H 0.38645(14) -0.0558(3) 0.47894(5) 0.0283(4) Uiso 1.000000 R
C12 C 0.34704(13) -0.0987(2) 0.54933(5) 0.0204(3) Uani 1.000000 .
H12 H 0.36757(13) 0.0465(2) 0.55971(5) 0.0245(4) Uiso 1.000000 R
C13 C 0.34815(19) -0.4404(3) 0.43333(6) 0.0401(5) Uani 1.000000 .
H13a H 0.4276(6) -0.5209(18) 0.43352(9) 0.0601(7) Uiso 1.000000 GR
H13b H 0.2782(7) -0.5350(17) 0.42057(18) 0.0601(7) Uiso 1.000000 GR
H13c H 0.3507(12) -0.3106(4) 0.41247(12) 0.0601(7) Uiso 1.000000 GR
C14 C 0.57652(14) -0.0997(3) 0.64836(6) 0.0245(3) Uani 1.000000 .
H14 H 0.54748(14) -0.2292(3) 0.63168(6) 0.0294(4) Uiso 1.000000 R
C15 C 0.70446(14) -0.0618(3) 0.65781(6) 0.0265(4) Uani 1.000000 .
H15 H 0.76289(14) -0.1650(3) 0.64744(6) 0.0318(4) Uiso 1.000000 R
C16 C 0.66146(14) 0.2784(2) 0.69745(5) 0.0199(3) Uani 1.000000 .
H16 H 0.69068(14) 0.4070(2) 0.71444(5) 0.0239(4) Uiso 1.000000 R
C17 C 0.74775(13) 0.1266(2) 0.68242(5) 0.0211(3) Uani 1.000000 .
C18 C 0.53259(13) 0.2410(2) 0.68753(5) 0.0187(3) Uani 1.000000 .
H18 H 0.47402(13) 0.3451(2) 0.69741(5) 0.0225(4) Uiso 1.000000 R
C19 C 0.92414(16) 0.3367(3) 0.71501(8) 0.0382(5) Uani 1.000000 .
H19a H 0.8954(10) 0.4677(3) 0.6965(2) 0.0572(7) Uiso 1.000000 GR
H19b H 0.8942(10) 0.3417(11) 0.74757(19) 0.0572(7) Uiso 1.000000 GR
H19c H 1.01638(16) 0.3316(11) 0.7183(4) 0.0572(7) Uiso 1.000000 GR
C0aa C 0.28496(17) -0.5172(3) 0.51782(6) 0.0305(4) Uani 1.000000 .
H0aa H 0.26131(17) -0.6606(3) 0.50707(6) 0.0366(5) Uiso 1.000000 R

loop_
_atom_site_aniso_label
_atom_site_aniso_U_11
_atom_site_aniso_U_22
_atom_site_aniso_U_33
_atom_site_aniso_U_12
_atom_site_aniso_U_13
_atom_site_aniso_U_23
O1 0.0233(6) 0.0237(6) 0.0260(6) 0.0060(5) 0.0045(4) -0.0049(5)
N1 0.0161(6) 0.0188(6) 0.0184(6) 0.0024(5) 0.0018(4) -0.0034(5)
C1 0.0167(7) 0.0163(7) 0.0178(7) 0.0010(6) 0.0016(5) 0.0017(6)
O2 0.0284(6) 0.0278(6) 0.0542(8) -0.0053(5) -0.0080(5) -0.0048(6)
C2 0.0177(7) 0.0191(7) 0.0214(7) 0.0022(6) 0.0056(5) 0.0022(6)
O3 0.0279(6) 0.0249(6) 0.0383(7) -0.0013(5) -0.0125(5) 0.0095(5)
C3 0.0187(7) 0.0219(7) 0.0148(7) 0.0048(6) 0.0029(5) 0.0040(6)
O4 0.0171(5) 0.0289(6) 0.0424(7) -0.0001(5) 0.0005(5) -0.0122(5)
C4 0.0315(9) 0.0301(9) 0.0346(9) 0.0064(7) 0.0180(7) 0.0111(8)
C5 0.0172(7) 0.0217(8) 0.0296(8) 0.0018(6) 0.0040(6) -0.0009(7)
C6 0.0523(13) 0.0382(11) 0.0567(13) 0.0066(10) -0.0310(10) 0.0085(10)
C7 0.0134(6) 0.0180(7) 0.0175(7) 0.0017(6) 0.0008(5) 0.0002(6)
C8 0.0356(9) 0.0178(7) 0.0225(8) -0.0029(7) 0.0009(6) 0.0034(6)
C9 0.0169(7) 0.0205(7) 0.0145(6) 0.0024(6) 0.0010(5) -0.0002(6)
C10 0.0270(8) 0.0284(8) 0.0180(7) 0.0070(7) 0.0004(6) -0.0025(7)
C11 0.0232(8) 0.0280(8) 0.0198(7) -0.0032(7) 0.0040(6) 0.0044(6)
C12 0.0216(7) 0.0187(7) 0.0208(7) -0.0033(6) 0.0008(6) 0.0006(6)
C13 0.0530(12) 0.0453(11) 0.0220(8) 0.0129(10) 0.0038(8) -0.0064(8)
C14 0.0217(8) 0.0227(8) 0.0283(8) 0.0029(6) -0.0010(6) -0.0098(7)
C15 0.0195(7) 0.0261(8) 0.0336(9) 0.0077(7) 0.0012(6) -0.0104(7)
C16 0.0224(7) 0.0180(7) 0.0194(7) 0.0004(6) 0.0024(6) -0.0018(6)
C17 0.0167(7) 0.0239(8) 0.0224(7) 0.0006(6) 0.0009(5) -0.0020(6)
C18 0.0207(7) 0.0188(7) 0.0172(7) 0.0048(6) 0.0047(5) -0.0000(6)
C19 0.0195(8) 0.0300(9) 0.0651(13) -0.0073(7) 0.0048(8) -0.0126(9)
C0aa 0.0478(11) 0.0157(7) 0.0267(8) 0.0014(7) -0.0025(7) -0.0034(7)

loop_
_atom_type_symbol
_atom_type_scat_dispersion_real
_atom_type_scat_dispersion_imag
_atom_type_scat_Cromer_Mann_a1
_atom_type_scat_Cromer_Mann_a2
_atom_type_scat_Cromer_Mann_a3
_atom_type_scat_Cromer_Mann_a4
_atom_type_scat_Cromer_Mann_b1
_atom_type_scat_Cromer_Mann_b2
_atom_type_scat_Cromer_Mann_b3
_atom_type_scat_Cromer_Mann_b4
_atom_type_scat_Cromer_Mann_c
_atom_type_scat_source
_atom_type_scat_dispersion_source
H 0.00000 0.00000 0.49300 0.32291 0.14019 0.04081 10.51090 26.12570 3.14236 57.79970 0.0030380000826 'International Tables Volume C Table 6.1.1.4 (pp. 500-502)' 'Henke, Gullikson and Davis, At. Data and Nucl. Data Tables, 1993, 54, 2'
C 0.00347 0.00161 2.31000 1.02000 1.58860 0.86500 20.84390 10.20750 0.56870 51.65120 0.215599998832 'International Tables Volume C Table 6.1.1.4 (pp. 500-502)' 'Henke, Gullikson and Davis, At. Data and Nucl. Data Tables, 1993, 54, 2'
O 0.01158 0.00611 3.04850 2.28680 1.54630 0.86700 13.27710 5.70110 0.32390 32.90890 0.250800013542 'International Tables Volume C Table 6.1.1.4 (pp. 500-502)' 'Henke, Gullikson and Davis, At. Data and Nucl. Data Tables, 1993, 54, 2'
N 0.00653 0.00323 12.21260 3.13220 2.01250 1.16630 0.00570 9.89330 28.99750 0.58260 -11.5290002823 'International Tables Volume C Table 6.1.1.4 (pp. 500-502)' 'Henke, Gullikson and Davis, At. Data and Nucl. Data Tables, 1993, 54, 2'

loop_
_geom_angle_atom_site_label_1
_geom_angle_atom_site_label_2
_geom_angle_atom_site_label_3
_geom_angle
C3 N1 C1 95.69(11)
C9 N1 C1 129.41(11)
C9 N1 C3 133.46(12)
C2 C1 N1 86.53(10)
C7 C1 N1 116.22(11)
C7 C1 C2 119.89(11)
C3 C2 C1 85.24(10)
C4 C2 C1 113.08(12)
C4 C2 C3 113.81(12)
C5 C2 C1 114.91(11)
C5 C2 C3 116.91(12)
C5 C2 C4 110.82(12)
C6 O3 C5 116.66(13)
N1 C3 O1 131.67(14)
C2 C3 O1 135.71(13)
C2 C3 N1 92.53(11)
C19 O4 C17 117.56(12)
C2 C5 O2 124.26(14)
O3 C5 O2 124.64(14)
O3 C5 C2 111.10(13)
C8 C7 C1 118.39(13)
C12 C7 C1 122.85(13)
C12 C7 C8 118.75(13)
C0aa C8 C7 120.28(14)
C14 C9 N1 119.43(13)
C18 C9 N1 120.94(12)
C18 C9 C14 119.63(13)
C13 C10 C11 121.10(15)
C0aa C10 C11 118.03(14)
C0aa C10 C13 120.85(15)
C12 C11 C10 121.13(14)
C11 C12 C7 120.42(14)
C15 C14 C9 120.36(14)
C17 C15 C14 120.19(14)
C18 C16 C17 120.02(14)
C15 C17 O4 115.58(13)
C16 C17 O4 124.69(13)
C16 C17 C15 119.73(13)
C16 C18 C9 120.06(13)
C10 C0aa C8 121.34(15)

loop_
_geom_bond_atom_site_label_1
_geom_bond_atom_site_label_2
_geom_bond_distance
O1 C3 1.2123(17)
N1 C1 1.4769(18)
N1 C3 1.3726(17)
N1 C9 1.4106(17)
C1 C2 1.5879(19)
C1 C7 1.5057(19)
O2 C5 1.1997(18)
C2 C3 1.533(2)
C2 C4 1.527(2)
C2 C5 1.514(2)
O3 C5 1.3291(18)
O3 C6 1.450(2)
O4 C17 1.3688(17)
O4 C19 1.411(2)
C7 C8 1.390(2)
C7 C12 1.3882(19)
C8 C0aa 1.388(2)
C9 C14 1.398(2)
C9 C18 1.389(2)
C10 C11 1.383(2)
C10 C13 1.513(2)
C10 C0aa 1.390(2)
C11 C12 1.394(2)
C14 C15 1.383(2)
C15 C17 1.390(2)
C16 C17 1.398(2)
C16 C18 1.394(2)
